data_4306212
loop_
_publ_author_name
'Victor I. Ovcharenko'
'Galina V. Romanenko'
'Ksenia Yu. Maryunina'
'Artem S. Bogomyakov'
'Elena V. Gorelik'

_publ_section_title
;
Thermally Induced Magnetic Anomalies in Solvates of the
Bis(hexafluoroacetylacetonate)copper(II) Complex with Pyrazolyl-Substituted
Nitronyl Nitroxide
;
_journal_name_full 'Inorganic Chemistry'
_journal_page_first 9537
_journal_page_last 9552
_journal_paper_doi 10.1021/ic8011074
_journal_volume 47
_journal_year 2008
_chemical_formula_sum 'C26 H29.5 Cu F12 I0.5 N4 O6'
_chemical_formula_weight 849.03
_chemical_name_systematic
; 
 catena-(bis(m2-4,4,5,5-Tetramethyl-2-
 (1-butylpyrazole-4-yl)-4,5-dihydro-1H-
 imidazol-3-oxide-1-oxyl)-tetrakis(1,
 1,1,5,5,5-hexafluoropentan-2,4-
 dionato)-di-copper(ii)) iodobutane solvate 
;
_space_group_IT_number 2
_symmetry_cell_setting triclinic
_symmetry_space_group_name_Hall '-P 1'
_symmetry_space_group_name_H-M 'P -1'
_atom_sites_solution_hydrogens geom
_atom_sites_solution_primary direct
_atom_sites_solution_secondary difmap
_audit_creation_method SHELXL-97
_cell_angle_alpha 98.583(3)
_cell_angle_beta 111.859(3)
_cell_angle_gamma 96.863(3)
_cell_formula_units_Z 2
_cell_length_a 10.865(2)
_cell_length_b 13.334(3)
_cell_length_c 13.637(3)
_cell_measurement_reflns_used 4374
_cell_measurement_temperature 295(2)
_cell_measurement_theta_max 22.49
_cell_measurement_theta_min 2.34
_cell_volume 1779.8(7)
_computing_cell_refinement 'Bruker SMART'
_computing_data_collection 'Bruker SMART'
_computing_data_reduction 'Bruker SAINT'
_computing_molecular_graphics 'Bruker SHELXTL'
_computing_publication_material 'Bruker SHELXTL'
_computing_structure_refinement 'SHELXL-97 (Sheldrick, 1997)'
_computing_structure_solution 'SHELXS-97 (Sheldrick, 1990)'
_diffrn_ambient_temperature 295(2)
_diffrn_measured_fraction_theta_full 0.996
_diffrn_measured_fraction_theta_max 0.996
_diffrn_measurement_device_type 'CCD area detector'
_diffrn_measurement_method 'phi and omega scans'
_diffrn_radiation_monochromator graphite
_diffrn_radiation_source 'fine-focus sealed tube'
_diffrn_radiation_type MoK\a
_diffrn_radiation_wavelength 0.71073
_diffrn_reflns_av_R_equivalents 0.0666
_diffrn_reflns_av_sigmaI/netI 0.0606
_diffrn_reflns_limit_h_max 11
_diffrn_reflns_limit_h_min -12
_diffrn_reflns_limit_k_max 14
_diffrn_reflns_limit_k_min -14
_diffrn_reflns_limit_l_max 15
_diffrn_reflns_limit_l_min -15
_diffrn_reflns_number 13900
_diffrn_reflns_theta_full 23.31
_diffrn_reflns_theta_max 23.31
_diffrn_reflns_theta_min 1.57
_exptl_absorpt_coefficient_mu 1.152
_exptl_absorpt_correction_type none
_exptl_crystal_density_diffrn 1.584
_exptl_crystal_density_method 'not measured'
_exptl_crystal_F_000 850
_refine_diff_density_max 0.455
_refine_diff_density_min -0.617
_refine_diff_density_rms 0.060
_refine_ls_extinction_method none
_refine_ls_goodness_of_fit_ref 0.963
_refine_ls_hydrogen_treatment constr
_refine_ls_matrix_type full
_refine_ls_number_parameters 568
_refine_ls_number_reflns 5123
_refine_ls_number_restraints 5
_refine_ls_restrained_S_all 0.975
_refine_ls_R_factor_all 0.0669
_refine_ls_R_factor_gt 0.0506
_refine_ls_shift/su_max 0.284
_refine_ls_shift/su_mean 0.010
_refine_ls_structure_factor_coef Fsqd
_refine_ls_weighting_details 'calc w=1/[\s^2^(Fo^2^)+(0.1012P)^2^+0.0000P] where P=(Fo^2^+2Fc^2^)/3'
_refine_ls_weighting_scheme calc
_refine_ls_wR_factor_gt 0.1409
_refine_ls_wR_factor_ref 0.1517
_reflns_number_gt 3749
_reflns_number_total 5128
_reflns_threshold_expression >2sigma(I)
_cod_data_source_file ic8011074_si_001_12.cif
_cod_data_source_block Bu-I295
_cod_depositor_comments
;
The following automatic conversions were performed:
'_symmetry_cell_setting' value 'Triclinic' changed to 'triclinic'
according to '/home/saulius/struct/CIF-dictionaries/cif_core.dic'
dictionary named 'cif_core.dic' version 2.4.1 from 2010-06-29.

Automatic conversion script
Id: cif_fix_enum 1527 2010-12-29 10:47:43Z saulius 
;
_cod_original_cell_volume 1779.7(6)
_cod_original_formula_sum 'C26 H29.50 Cu F12 I0.50 N4 O6'
_cod_database_code 4306212

loop_
_symmetry_equiv_pos_as_xyz
'x, y, z'
'-x, -y, -z'

loop_
_atom_site_label
_atom_site_type_symbol
_atom_site_fract_x
_atom_site_fract_y
_atom_site_fract_z
_atom_site_U_iso_or_equiv
_atom_site_adp_type
_atom_site_occupancy
_atom_site_symmetry_multiplicity
_atom_site_calc_flag
_atom_site_refinement_flags
_atom_site_disorder_assembly
_atom_site_disorder_group
Cu1 Cu 0.5000 0.5000 1.0000 0.0553(2) Uani 1 2 d S . .
O1 O 0.3908(3) 0.5812(2) 1.0564(2) 0.0626(7) Uani 1 1 d . . .
C1 C 0.2432(6) 0.6218(5) 1.1366(5) 0.0875(14) Uani 1 1 d . . .
F1 F 0.3500(16) 0.6790(15) 1.2278(17) 0.139(6) Uani 0.50 1 d P . .
F2 F 0.158(3) 0.5886(11) 1.174(2) 0.170(10) Uani 0.50 1 d P . .
F3 F 0.201(3) 0.6887(17) 1.0806(17) 0.162(11) Uani 0.50 1 d P . .
F1A F 0.260(3) 0.7094(11) 1.120(2) 0.159(11) Uani 0.50 1 d P . .
F2A F 0.291(3) 0.624(2) 1.2347(11) 0.171(7) Uani 0.50 1 d P . .
F3A F 0.1120(14) 0.5956(13) 1.1039(16) 0.135(5) Uani 0.50 1 d P . .
C2 C 0.2960(4) 0.5427(3) 1.0787(3) 0.0632(10) Uani 1 1 d . . .
C3 C 0.2368(4) 0.4405(3) 1.0567(4) 0.0765(12) Uani 1 1 d . . .
H3A H 0.1663 0.4229 1.0779 0.092 Uiso 1 1 calc R . .
C4 C 0.2776(4) 0.3631(3) 1.0048(3) 0.0652(10) Uani 1 1 d . . .
C5 C 0.2018(8) 0.2518(4) 0.9801(6) 0.0982(17) Uani 1 1 d . . .
F4 F 0.193(3) 0.1993(13) 0.901(2) 0.210(14) Uani 0.50 1 d P . .
F5 F 0.094(2) 0.2474(19) 0.994(2) 0.167(12) Uani 0.50 1 d P . .
F6 F 0.279(4) 0.204(2) 1.056(3) 0.275(17) Uani 0.50 1 d P . .
F4A F 0.2859(15) 0.1922(11) 1.0121(18) 0.118(4) Uani 0.50 1 d P . .
F5A F 0.124(3) 0.2356(19) 1.030(2) 0.143(10) Uani 0.50 1 d P . .
F6A F 0.1281(18) 0.2220(13) 0.8767(8) 0.161(9) Uani 0.50 1 d P . .
O2 O 0.3721(3) 0.3722(2) 0.9734(2) 0.0661(7) Uani 1 1 d . . .
Cu2 Cu 0.0000 0.0000 0.5000 0.0636(3) Uani 1 2 d S . .
O3 O 0.0168(3) -0.0479(2) 0.6335(2) 0.0684(7) Uani 1 1 d . . .
C6 C -0.0043(9) -0.0594(5) 0.7958(5) 0.0966(17) Uani 1 1 d . . .
F7 F 0.129(2) -0.0457(19) 0.8485(16) 0.152(8) Uani 0.50 1 d P . .
F8 F -0.103(3) -0.1464(18) 0.774(2) 0.167(12) Uani 0.50 1 d P . .
F9 F -0.004(2) 0.0081(13) 0.8728(12) 0.127(7) Uani 0.50 1 d P . .
F7A F -0.046(3) -0.1518(12) 0.7855(17) 0.135(8) Uani 0.50 1 d P . .
F8A F -0.050(2) -0.0184(14) 0.8642(15) 0.151(8) Uani 0.50 1 d P . .
F9A F 0.103(3) -0.094(2) 0.8174(16) 0.187(14) Uani 0.50 1 d P . .
C7 C -0.0451(5) -0.0210(3) 0.6901(3) 0.0694(11) Uani 1 1 d . . .
C8 C -0.1460(5) 0.0375(3) 0.6676(4) 0.0803(13) Uani 1 1 d . . .
H8A H -0.1836 0.0527 0.7178 0.096 Uiso 1 1 calc R . .
C9 C -0.1922(4) 0.0738(3) 0.5738(3) 0.0620(10) Uani 1 1 d . . .
C10 C -0.3038(5) 0.1349(4) 0.5565(4) 0.0797(13) Uani 1 1 d . . .
F10 F -0.268(2) 0.2089(11) 0.556(2) 0.216(10) Uani 0.50 1 d P . .
F11 F -0.3820(16) 0.1207(14) 0.6051(15) 0.147(7) Uani 0.50 1 d P . .
F12 F -0.4009(5) 0.1004(5) 0.4615(4) 0.197(2) Uani 1 1 d . . .
F10A F -0.2663(16) 0.2413(8) 0.5496(11) 0.112(3) Uani 0.50 1 d P . .
F11A F -0.3361(17) 0.1525(13) 0.6364(13) 0.146(7) Uani 0.50 1 d P . .
O4 O -0.1509(3) 0.06449(19) 0.4993(2) 0.0621(7) Uani 1 1 d . . .
O01 O 0.4071(3) 0.5178(2) 0.8213(2) 0.0705(7) Uani 1 1 d . . .
N1 N 0.2828(3) 0.5265(2) 0.7693(2) 0.0606(8) Uani 1 1 d . . .
C01 C 0.2441(4) 0.6282(3) 0.7535(3) 0.0667(11) Uani 1 1 d . . .
C02 C 0.2916(6) 0.6573(4) 0.6669(4) 0.0981(16) Uani 1 1 d . . .
H02A H 0.3885 0.6705 0.6954 0.147 Uiso 1 1 calc R . .
H02B H 0.2595 0.7181 0.6464 0.147 Uiso 1 1 calc R . .
H02C H 0.2565 0.6014 0.6048 0.147 Uiso 1 1 calc R . .
C03 C 0.3148(5) 0.7092(3) 0.8585(4) 0.0882(14) Uani 1 1 d . . .
H03A H 0.4109 0.7169 0.8806 0.132 Uiso 1 1 calc R . .
H03B H 0.2898 0.6876 0.9136 0.132 Uiso 1 1 calc R . .
H03C H 0.2883 0.7741 0.8472 0.132 Uiso 1 1 calc R . .
C04 C 0.0888(4) 0.5972(3) 0.7127(3) 0.0663(11) Uani 1 1 d . . .
C05 C 0.0080(5) 0.6494(4) 0.6250(4) 0.0910(14) Uani 1 1 d . . .
H05A H -0.0867 0.6277 0.6072 0.136 Uiso 1 1 calc R . .
H05B H 0.0266 0.6306 0.5620 0.136 Uiso 1 1 calc R . .
H05C H 0.0327 0.7230 0.6505 0.136 Uiso 1 1 calc R . .
C06 C 0.0370(5) 0.6046(4) 0.8029(4) 0.0858(13) Uani 1 1 d . . .
H06A H -0.0599 0.5910 0.7719 0.129 Uiso 1 1 calc R . .
H06B H 0.0699 0.6727 0.8478 0.129 Uiso 1 1 calc R . .
H06C H 0.0686 0.5547 0.8456 0.129 Uiso 1 1 calc R . .
N2 N 0.0680(4) 0.4843(2) 0.6674(3) 0.0644(8) Uani 1 1 d . . .
O02 O -0.0479(3) 0.4306(2) 0.6086(2) 0.0829(9) Uani 1 1 d . . .
C07 C 0.1814(4) 0.4462(3) 0.7083(3) 0.0562(9) Uani 1 1 d . . .
C08 C 0.1939(4) 0.3405(3) 0.6876(3) 0.0551(9) Uani 1 1 d . . .
C09 C 0.0941(4) 0.2554(3) 0.6206(3) 0.0603(10) Uani 1 1 d . . .
H09A H 0.0043 0.2590 0.5826 0.072 Uiso 1 1 calc R . .
N3 N 0.1425(3) 0.1693(2) 0.6178(3) 0.0631(8) Uani 1 1 d . . .
N4 N 0.2754(3) 0.1983(2) 0.6846(3) 0.0678(9) Uani 1 1 d . . .
C041 C 0.3637(5) 0.1228(4) 0.7034(4) 0.0959(16) Uani 1 1 d . . .
H04A H 0.3132 0.0568 0.6564 0.115 Uiso 1 1 calc R . .
H04B H 0.4377 0.1440 0.6830 0.115 Uiso 1 1 calc R . .
C042 C 0.4181(9) 0.1088(6) 0.8111(6) 0.157(3) Uani 1 1 d . . .
H04C H 0.3460 0.0990 0.8365 0.189 Uiso 1 1 calc R . .
H04D H 0.4824 0.1706 0.8569 0.189 Uiso 1 1 calc R . .
C043 C 0.4926(14) 0.0107(14) 0.8218(11) 0.242(8) Uani 1 1 d . . .
H04E H 0.4546 -0.0364 0.8555 0.291 Uiso 1 1 calc R . .
H04F H 0.4801 -0.0261 0.7509 0.291 Uiso 1 1 calc R . .
C044 C 0.5979(18) 0.0387(12) 0.8703(19) 0.319(11) Uani 1 1 d . . .
H04G H 0.6456 -0.0175 0.8718 0.479 Uiso 1 1 calc R . .
H04H H 0.6098 0.0687 0.9425 0.479 Uiso 1 1 calc R . .
H04I H 0.6325 0.0901 0.8399 0.479 Uiso 1 1 calc R . .
C010 C 0.3088(4) 0.2990(3) 0.7264(3) 0.0679(11) Uani 1 1 d . . .
H01A H 0.3944 0.3352 0.7734 0.081 Uiso 1 1 calc R . .
I1S I -0.6252(3) 0.3051(3) 0.4397(4) 0.361(2) Uani 0.50 1 d PD . 1
C1S C -0.527(3) 0.4329(15) 0.5682(14) 0.264(18) Uani 0.50 1 d PD . 1
H1SA H -0.4414 0.4138 0.5696 0.316 Uiso 0.50 1 d PR . 1
H1SB H -0.5227 0.4557 0.6402 0.316 Uiso 0.50 1 d PR . 1
C2S C -0.5000 0.5000 0.5000 0.71(7) Uani 1 2 d SD . 1
H2SA H -0.5813 0.5226 0.5043 0.856 Uiso 0.50 1 d PR . 1
H2SB H -0.5157 0.4723 0.4261 0.856 Uiso 0.50 1 d PR . 1
C3S C -0.3776(17) 0.5837(17) 0.5973(16) 0.66(6) Uani 0.50 1 d PD . 1
H3SA H -0.3035 0.5639 0.5773 0.791 Uiso 0.50 1 d PR . 1
H3SB H -0.3483 0.5949 0.6742 0.791 Uiso 0.50 1 d PR . 1
C4S C -0.4168(17) 0.6753(13) 0.5223(10) 0.27(2) Uani 0.50 1 d PD . 1
H4SA H -0.3326 0.7301 0.5556 0.399 Uiso 0.50 1 d PR . 1
H4SB H -0.4442 0.6650 0.4455 0.399 Uiso 0.50 1 d PR . 1
H4SC H -0.4895 0.6963 0.5434 0.399 Uiso 0.50 1 d PR . 1

loop_
_atom_site_aniso_label
_atom_site_aniso_U_11
_atom_site_aniso_U_22
_atom_site_aniso_U_33
_atom_site_aniso_U_23
_atom_site_aniso_U_13
_atom_site_aniso_U_12
Cu1 0.0472(4) 0.0499(4) 0.0617(4) -0.0016(3) 0.0208(3) 0.0027(3)
O1 0.0574(16) 0.0580(16) 0.0683(16) 0.0058(13) 0.0250(13) 0.0057(13)
C1 0.091(4) 0.079(4) 0.099(5) -0.001(3) 0.054(4) 0.010(3)
F1 0.133(8) 0.132(11) 0.131(11) -0.049(9) 0.063(8) 0.004(7)
F2 0.24(2) 0.093(6) 0.26(2) -0.008(13) 0.22(2) -0.005(12)
F3 0.23(2) 0.17(2) 0.138(8) 0.056(11) 0.090(11) 0.151(18)
F1A 0.23(2) 0.054(5) 0.27(3) 0.015(10) 0.19(2) 0.022(9)
F2A 0.22(2) 0.21(2) 0.083(7) -0.009(10) 0.062(12) 0.096(15)
F3A 0.107(7) 0.128(10) 0.198(13) 0.007(10) 0.098(9) 0.038(6)
C2 0.059(2) 0.067(3) 0.061(2) 0.005(2) 0.024(2) 0.012(2)
C3 0.076(3) 0.073(3) 0.088(3) 0.006(2) 0.048(2) 0.002(2)
C4 0.061(2) 0.062(3) 0.070(3) 0.007(2) 0.029(2) 0.000(2)
C5 0.112(5) 0.070(4) 0.129(6) 0.010(4) 0.075(5) 0.002(4)
F4 0.31(3) 0.081(8) 0.27(3) -0.077(14) 0.23(2) -0.082(13)
F5 0.116(9) 0.084(7) 0.33(3) 0.024(14) 0.138(16) -0.015(6)
F6 0.33(3) 0.141(16) 0.29(3) 0.123(18) 0.04(2) -0.028(16)
F4A 0.120(7) 0.067(6) 0.168(12) 0.038(7) 0.054(7) 0.019(5)
F5A 0.21(2) 0.095(10) 0.171(10) 0.023(7) 0.142(13) -0.014(11)
F6A 0.189(13) 0.133(11) 0.066(5) -0.005(6) -0.006(8) -0.104(9)
O2 0.0632(17) 0.0594(17) 0.0661(16) -0.0022(13) 0.0241(14) 0.0006(13)
Cu2 0.0783(5) 0.0625(5) 0.0653(4) 0.0126(3) 0.0420(4) 0.0256(4)
O3 0.091(2) 0.0572(16) 0.0687(16) 0.0097(13) 0.0443(16) 0.0214(14)
C6 0.156(6) 0.074(4) 0.088(4) 0.025(3) 0.074(4) 0.033(4)
F7 0.137(10) 0.24(2) 0.093(10) 0.068(11) 0.046(8) 0.056(12)
F8 0.196(18) 0.153(16) 0.172(12) 0.093(11) 0.084(10) -0.003(10)
F9 0.234(15) 0.074(5) 0.059(5) 0.004(4) 0.056(6) 0.006(6)
F7A 0.24(3) 0.058(7) 0.123(9) 0.023(5) 0.090(13) 0.023(9)
F8A 0.272(19) 0.143(16) 0.139(12) 0.071(11) 0.156(13) 0.121(15)
F9A 0.28(3) 0.27(3) 0.101(13) 0.104(16) 0.103(17) 0.20(3)
C7 0.097(3) 0.047(2) 0.073(3) 0.009(2) 0.046(3) 0.011(2)
C8 0.112(4) 0.071(3) 0.086(3) 0.015(2) 0.068(3) 0.027(3)
C9 0.070(3) 0.045(2) 0.073(3) -0.0018(19) 0.037(2) 0.0080(19)
C10 0.082(4) 0.064(3) 0.093(4) 0.003(3) 0.038(3) 0.019(3)
F10 0.165(9) 0.069(9) 0.52(3) 0.155(11) 0.197(13) 0.090(8)
F11 0.105(7) 0.190(12) 0.23(2) 0.115(12) 0.126(11) 0.067(7)
F12 0.117(3) 0.243(6) 0.178(4) -0.055(4) 0.019(3) 0.093(4)
F10A 0.121(6) 0.039(6) 0.226(9) 0.064(6) 0.099(6) 0.050(5)
F11A 0.202(16) 0.189(14) 0.116(6) 0.031(7) 0.111(10) 0.136(13)
O4 0.0687(17) 0.0558(16) 0.0664(16) 0.0008(12) 0.0353(14) 0.0158(13)
O01 0.0617(18) 0.0621(17) 0.0766(18) 0.0014(14) 0.0216(14) 0.0069(14)
N1 0.059(2) 0.0523(19) 0.0649(19) 0.0040(15) 0.0224(17) 0.0068(16)
C01 0.088(3) 0.044(2) 0.066(2) 0.0085(18) 0.030(2) 0.010(2)
C02 0.117(4) 0.081(3) 0.104(4) 0.029(3) 0.052(3) 0.005(3)
C03 0.110(4) 0.051(3) 0.085(3) 0.001(2) 0.023(3) 0.012(2)
C04 0.082(3) 0.052(2) 0.065(2) 0.0116(19) 0.028(2) 0.020(2)
C05 0.116(4) 0.084(3) 0.080(3) 0.028(3) 0.035(3) 0.048(3)
C06 0.103(4) 0.077(3) 0.087(3) 0.016(2) 0.047(3) 0.026(3)
N2 0.066(2) 0.057(2) 0.066(2) 0.0096(16) 0.0209(18) 0.0163(18)
O02 0.0615(19) 0.077(2) 0.088(2) 0.0037(16) 0.0104(16) 0.0143(16)
C07 0.060(2) 0.048(2) 0.056(2) 0.0073(17) 0.0202(18) 0.0088(19)
C08 0.058(2) 0.048(2) 0.055(2) 0.0061(17) 0.0192(18) 0.0113(18)
C09 0.061(2) 0.049(2) 0.064(2) 0.0090(18) 0.0182(19) 0.0084(19)
N3 0.066(2) 0.0485(19) 0.0640(19) 0.0041(15) 0.0167(17) 0.0121(16)
N4 0.072(2) 0.055(2) 0.064(2) -0.0037(16) 0.0154(17) 0.0209(17)
C041 0.087(3) 0.080(3) 0.099(4) -0.013(3) 0.019(3) 0.036(3)
C042 0.200(8) 0.153(7) 0.143(6) 0.057(5) 0.057(5) 0.127(6)
C043 0.215(14) 0.33(2) 0.174(9) 0.091(12) 0.027(9) 0.156(16)
C044 0.27(2) 0.166(12) 0.51(4) 0.047(16) 0.14(2) 0.059(14)
C010 0.063(3) 0.061(3) 0.061(2) -0.0113(19) 0.0121(19) 0.011(2)
I1S 0.1687(18) 0.445(5) 0.496(5) 0.119(4) 0.129(3) 0.143(3)
C1S 0.42(5) 0.32(4) 0.20(3) 0.14(3) 0.20(3) 0.23(4)
C2S 0.87(10) 1.03(12) 0.15(2) -0.06(4) -0.02(4) 0.86(11)
C3S 0.20(2) 1.52(15) 0.64(7) 0.94(10) 0.25(3) 0.45(5)
C4S 0.39(4) 0.52(5) 0.108(10) 0.22(2) 0.187(18) 0.44(4)

loop_
_atom_type_symbol
_atom_type_description
_atom_type_scat_dispersion_real
_atom_type_scat_dispersion_imag
_atom_type_scat_source
C C 0.0033 0.0016 'International Tables Vol C Tables 4.2.6.8 and 6.1.1.4'
H H 0.0000 0.0000 'International Tables Vol C Tables 4.2.6.8 and 6.1.1.4'
N N 0.0061 0.0033 'International Tables Vol C Tables 4.2.6.8 and 6.1.1.4'
O O 0.0106 0.0060 'International Tables Vol C Tables 4.2.6.8 and 6.1.1.4'
F F 0.0171 0.0103 'International Tables Vol C Tables 4.2.6.8 and 6.1.1.4'
Cu Cu 0.3201 1.2651 'International Tables Vol C Tables 4.2.6.8 and 6.1.1.4'
I I -0.4742 1.8119 'International Tables Vol C Tables 4.2.6.8 and 6.1.1.4'

loop_
_geom_angle_atom_site_label_1
_geom_angle_atom_site_label_2
_geom_angle_atom_site_label_3
_geom_angle
_geom_angle_site_symmetry_1
_geom_angle_site_symmetry_3
_geom_angle_publ_flag
O2 Cu1 O2 180.00(16) . 2_667 ?
O2 Cu1 O1 90.67(11) . . ?
O2 Cu1 O1 89.33(11) 2_667 . ?
O2 Cu1 O1 89.33(11) . 2_667 ?
O2 Cu1 O1 90.67(11) 2_667 2_667 ?
O1 Cu1 O1 180.000(2) . 2_667 ?
O2 Cu1 O01 86.37(10) . 2_667 ?
O2 Cu1 O01 93.63(10) 2_667 2_667 ?
O1 Cu1 O01 81.56(10) . 2_667 ?
O1 Cu1 O01 98.44(10) 2_667 2_667 ?
O2 Cu1 O01 93.63(10) . . ?
O2 Cu1 O01 86.37(10) 2_667 . ?
O1 Cu1 O01 98.44(10) . . ?
O1 Cu1 O01 81.56(10) 2_667 . ?
O01 Cu1 O01 180.00(12) 2_667 . ?
C2 O1 Cu1 124.4(3) . . ?
F1A C1 F2A 110.2(14) . . ?
F1A C1 F3 30.1(14) . . ?
F2A C1 F3 133.3(13) . . ?
F1A C1 F2 123.9(12) . . ?
F2A C1 F2 65.2(11) . . ?
F3 C1 F2 110.9(15) . . ?
F1A C1 F3A 103.7(14) . . ?
F2A C1 F3A 106.3(13) . . ?
F3 C1 F3A 78.0(13) . . ?
F2 C1 F3A 41.8(11) . . ?
F1A C1 F1 74.2(13) . . ?
F2A C1 F1 42.2(12) . . ?
F3 C1 F1 103.7(12) . . ?
F2 C1 F1 103.2(12) . . ?
F3A C1 F1 137.4(9) . . ?
F1A C1 C2 115.6(10) . . ?
F2A C1 C2 110.3(8) . . ?
F3 C1 C2 111.3(11) . . ?
F2 C1 C2 117.9(8) . . ?
F3A C1 C2 110.2(8) . . ?
F1 C1 C2 108.5(8) . . ?
F2A F1 C1 60.7(14) . . ?
F2A F1 F1A 103(2) . . ?
C1 F1 F1A 48.5(9) . . ?
F3A F2 C1 70.8(14) . . ?
F3A F2 F2A 126(2) . . ?
C1 F2 F2A 55.8(9) . . ?
F1A F3 C1 71(2) . . ?
F1A F3 F3A 115(3) . . ?
C1 F3 F3A 51.9(9) . . ?
F3 F1A C1 79(2) . . ?
F3 F1A F1 135(3) . . ?
C1 F1A F1 57.3(10) . . ?
F1 F2A C1 77.2(19) . . ?
F1 F2A F2 129(3) . . ?
C1 F2A F2 59.0(9) . . ?
F2 F3A C1 67.4(16) . . ?
F2 F3A F3 108(2) . . ?
C1 F3A F3 50.1(9) . . ?
O1 C2 C3 128.1(4) . . ?
O1 C2 C1 113.7(4) . . ?
C3 C2 C1 118.2(4) . . ?
C4 C3 C2 122.5(4) . . ?
O2 C4 C3 127.4(4) . . ?
O2 C4 C5 113.9(4) . . ?
C3 C4 C5 118.7(4) . . ?
F4 C5 F5 114.5(17) . . ?
F4 C5 F4A 75.8(16) . . ?
F5 C5 F4A 124.0(17) . . ?
F4 C5 F5A 124.9(15) . . ?
F5 C5 F5A 24(2) . . ?
F4A C5 F5A 102.7(17) . . ?
F4 C5 F6A 36.2(17) . . ?
F5 C5 F6A 87.2(16) . . ?
F4A C5 F6A 110.9(12) . . ?
F5A C5 F6A 107.3(15) . . ?
F4 C5 F6 101.2(18) . . ?
F5 C5 F6 104.3(19) . . ?
F4A C5 F6 27(2) . . ?
F5A C5 F6 80.3(19) . . ?
F6A C5 F6 133.3(16) . . ?
F4 C5 C4 115.9(10) . . ?
F5 C5 C4 112.2(13) . . ?
F4A C5 C4 110.0(9) . . ?
F5A C5 C4 115.9(12) . . ?
F6A C5 C4 109.9(9) . . ?
F6 C5 C4 107.1(13) . . ?
F6A F4 C5 82(2) . . ?
F6A F4 F4A 135(2) . . ?
C5 F4 F4A 55.6(12) . . ?
F5A F5 C5 82(5) . . ?
F5A F5 F6A 121(5) . . ?
C5 F5 F6A 47.9(10) . . ?
F4A F6 C5 69(3) . . ?
F4A F6 F5A 109(4) . . ?
C5 F6 F5A 47.7(13) . . ?
F6 F4A C5 84(4) . . ?
F6 F4A F4 129(5) . . ?
C5 F4A F4 48.6(9) . . ?
F5 F5A C5 74(3) . . ?
F5 F5A F6 124(5) . . ?
C5 F5A F6 52.0(13) . . ?
F4 F6A C5 62.0(15) . . ?
F4 F6A F5 98(2) . . ?
C5 F6A F5 44.9(10) . . ?
C4 O2 Cu1 125.8(3) . . ?
O4 Cu2 O4 180.0 2_556 . ?
O4 Cu2 O3 88.00(11) 2_556 . ?
O4 Cu2 O3 92.00(11) . . ?
O4 Cu2 O3 91.99(11) 2_556 2_556 ?
O4 Cu2 O3 88.00(11) . 2_556 ?
O3 Cu2 O3 180.0 . 2_556 ?
C7 O3 Cu2 124.2(3) . . ?
F7A C6 F9A 78.6(19) . . ?
F7A C6 F9 121.6(13) . . ?
F9A C6 F9 114.0(16) . . ?
F7A C6 F8A 101.3(14) . . ?
F9A C6 F8A 126.7(14) . . ?
F9 C6 F8A 24.2(16) . . ?
F7A C6 F7 105.0(19) . . ?
F9A C6 F7 30(2) . . ?
F9 C6 F7 87.3(15) . . ?
F8A C6 F7 106.3(15) . . ?
F7A C6 F8 25(2) . . ?
F9A C6 F8 104(2) . . ?
F9 C6 F8 110.0(14) . . ?
F8A C6 F8 86.2(14) . . ?
F7 C6 F8 129.2(17) . . ?
F7A C6 C7 114.8(11) . . ?
F9A C6 C7 112.1(12) . . ?
F9 C6 C7 111.6(10) . . ?
F8A C6 C7 115.5(10) . . ?
F7 C6 C7 112.7(10) . . ?
F8 C6 C7 104.5(12) . . ?
F9A F7 C6 69(4) . . ?
F7A F8 C6 62(3) . . ?
F8A F9 C6 80(3) . . ?
F8 F7A C6 93(4) . . ?
F8 F7A F9A 145(4) . . ?
C6 F7A F9A 51.5(13) . . ?
F9 F8A C6 76(3) . . ?
F7 F9A C6 81(4) . . ?
F7 F9A F7A 123(5) . . ?
C6 F9A F7A 49.9(14) . . ?
O3 C7 C8 127.7(4) . . ?
O3 C7 C6 114.5(4) . . ?
C8 C7 C6 117.8(4) . . ?
C9 C8 C7 122.4(4) . . ?
O4 C9 C8 127.8(4) . . ?
O4 C9 C10 114.0(4) . . ?
C8 C9 C10 118.1(4) . . ?
F10 C10 F11A 99.0(16) . . ?
F10 C10 F11 117.9(14) . . ?
F11A C10 F11 26.9(13) . . ?
F10 C10 F12 104.4(15) . . ?
F11A C10 F12 117.6(9) . . ?
F11 C10 F12 93.0(10) . . ?
F10 C10 F10A 5.3(17) . . ?
F11A C10 F10A 98.5(10) . . ?
F11 C10 F10A 115.6(11) . . ?
F12 C10 F10A 100.1(8) . . ?
F10 C10 C9 109.5(11) . . ?
F11A C10 C9 113.7(9) . . ?
F11 C10 C9 118.4(10) . . ?
F12 C10 C9 111.2(4) . . ?
F10A C10 C9 114.4(7) . . ?
C10 F10 F11A 45.7(10) . . ?
F11A F11 C10 76(2) . . ?
F11 F11A C10 77(2) . . ?
F11 F11A F10 104(3) . . ?
C10 F11A F10 35.3(8) . . ?
C9 O4 Cu2 125.0(3) . . ?
N1 O01 Cu1 125.3(2) . . ?
O01 N1 C07 124.3(3) . . ?
O01 N1 C01 122.2(3) . . ?
C07 N1 C01 112.5(3) . . ?
N1 C01 C03 110.5(3) . . ?
N1 C01 C02 105.4(3) . . ?
C03 C01 C02 110.2(4) . . ?
N1 C01 C04 100.0(3) . . ?
C03 C01 C04 116.4(4) . . ?
C02 C01 C04 113.5(4) . . ?
N2 C04 C05 109.5(3) . . ?
N2 C04 C06 105.8(3) . . ?
C05 C04 C06 110.4(4) . . ?
N2 C04 C01 100.9(3) . . ?
C05 C04 C01 115.4(4) . . ?
C06 C04 C01 113.9(4) . . ?
O02 N2 C07 125.1(3) . . ?
O02 N2 C04 122.2(3) . . ?
C07 N2 C04 112.1(3) . . ?
N2 C07 N1 107.7(3) . . ?
N2 C07 C08 126.3(3) . . ?
N1 C07 C08 126.0(3) . . ?
C010 C08 C09 103.8(3) . . ?
C010 C08 C07 127.9(4) . . ?
C09 C08 C07 128.3(3) . . ?
N3 C09 C08 112.0(3) . . ?
C09 N3 N4 104.7(3) . . ?
C010 N4 N3 111.8(3) . . ?
C010 N4 C041 127.3(4) . . ?
N3 N4 C041 120.9(3) . . ?
C042 C041 N4 115.0(4) . . ?
C041 C042 C043 112.2(7) . . ?
C044 C043 C042 108(2) . . ?
N4 C010 C08 107.8(3) . . ?
C4S I1S C3S 87.3(17) 2_466 2_466 ?
C4S I1S C1S 28.4(15) 2_466 . ?
C3S I1S C1S 65.9(9) 2_466 . ?
C2S C1S C4S 97.7(10) . 2_466 ?
C2S C1S I1S 94.0(9) . . ?
C4S C1S I1S 9.2(5) 2_466 . ?
C1S C2S C1S 179.997(5) . 2_466 ?
C1S C2S C3S 83.6(10) . 2_466 ?
C1S C2S C3S 96.4(10) 2_466 2_466 ?
C1S C2S C3S 96.4(10) . . ?
C1S C2S C3S 83.6(10) 2_466 . ?
C3S C2S C3S 179.996(4) 2_466 . ?
C2S C3S I1S 107.7(7) . 2_466 ?
C2S C3S C4S 88.9(9) . . ?
I1S C3S C4S 18.8(7) 2_466 . ?
I1S C4S C1S 142.4(18) 2_466 2_466 ?
I1S C4S C3S 73.9(14) 2_466 . ?
C1S C4S C3S 76.5(12) 2_466 . ?

loop_
_geom_bond_atom_site_label_1
_geom_bond_atom_site_label_2
_geom_bond_distance
_geom_bond_site_symmetry_2
_geom_bond_publ_flag
Cu1 O2 1.960(3) . ?
Cu1 O2 1.960(3) 2_667 ?
Cu1 O1 1.977(3) . ?
Cu1 O1 1.978(3) 2_667 ?
Cu1 O01 2.326(3) 2_667 ?
Cu1 O01 2.326(3) . ?
O1 C2 1.254(5) . ?
C1 F1A 1.228(16) . ?
C1 F2A 1.234(14) . ?
C1 F3 1.276(17) . ?
C1 F2 1.280(14) . ?
C1 F3A 1.309(15) . ?
C1 F1 1.380(17) . ?
C1 C2 1.516(6) . ?
F1 F2A 0.95(2) . ?
F1 F1A 1.58(3) . ?
F2 F3A 0.92(2) . ?
F2 F2A 1.35(2) . ?
F3 F1A 0.65(3) . ?
F3 F3A 1.63(3) . ?
C2 C3 1.374(6) . ?
C3 C4 1.374(6) . ?
C4 O2 1.251(4) . ?
C4 C5 1.532(6) . ?
C5 F4 1.163(15) . ?
C5 F5 1.24(2) . ?
C5 F4A 1.280(16) . ?
C5 F5A 1.283(19) . ?
C5 F6A 1.305(13) . ?
C5 F6 1.37(3) . ?
F4 F6A 0.78(3) . ?
F4 F4A 1.50(3) . ?
F5 F5A 0.54(5) . ?
F5 F6A 1.76(3) . ?
F6 F4A 0.63(4) . ?
F6 F5A 1.71(4) . ?
Cu2 O4 1.938(2) 2_556 ?
Cu2 O4 1.938(2) . ?
Cu2 O3 1.970(3) . ?
Cu2 O3 1.970(3) 2_556 ?
O3 C7 1.241(5) . ?
C6 F7A 1.228(19) . ?
C6 F9A 1.26(3) . ?
C6 F9 1.276(16) . ?
C6 F8A 1.293(17) . ?
C6 F7 1.33(2) . ?
C6 F8 1.39(3) . ?
C6 C7 1.528(7) . ?
F7 F9A 0.68(5) . ?
F8 F7A 0.60(5) . ?
F9 F8A 0.54(4) . ?
F7A F9A 1.57(4) . ?
C7 C8 1.388(6) . ?
C8 C9 1.373(6) . ?
C9 O4 1.251(4) . ?
C9 C10 1.507(6) . ?
C10 F10 1.018(14) . ?
C10 F11A 1.262(13) . ?
C10 F11 1.272(13) . ?
C10 F12 1.301(6) . ?
C10 F10A 1.455(11) . ?
F10 F11A 1.74(3) . ?
F11 F11A 0.59(3) . ?
O01 N1 1.299(4) . ?
N1 C07 1.350(5) . ?
N1 C01 1.489(5) . ?
C01 C03 1.525(6) . ?
C01 C02 1.535(6) . ?
C01 C04 1.546(6) . ?
C04 N2 1.495(5) . ?
C04 C05 1.516(5) . ?
C04 C06 1.527(6) . ?
N2 O02 1.266(4) . ?
N2 C07 1.345(5) . ?
C07 C08 1.429(5) . ?
C08 C010 1.380(5) . ?
C08 C09 1.399(5) . ?
C09 N3 1.319(5) . ?
N3 N4 1.359(4) . ?
N4 C010 1.327(5) . ?
N4 C041 1.458(5) . ?
C041 C042 1.415(8) . ?
C042 C043 1.616(15) . ?
C043 C044 1.070(18) . ?
I1S C4S 0.549(18) 2_466 ?
I1S C3S 1.636(18) 2_466 ?
I1S C1S 2.096(19) . ?
C1S C2S 1.462(16) . ?
C1S C4S 1.63(3) 2_466 ?
C2S C1S 1.462(16) 2_466 ?
C2S C3S 1.63(2) 2_466 ?
C2S C3S 1.63(2) . ?
C3S I1S 1.636(18) 2_466 ?
C3S C4S 1.701(15) . ?
C4S I1S 0.549(18) 2_466 ?
C4S C1S 1.63(3) 2_466 ?
